data_1514592
loop_
_publ_author_name
'Bruno, Nicholas C.'
'Tudge, Matthew T.'
'Buchwald, Stephen L.'

_publ_section_title
;
 Design and Preparation of New Palladium Precatalysts for C-C and C-N
 Cross-Coupling Reactions.
;
_journal_issue 3
_journal_name_full 'Chemical science (Royal Society of Chemistry : 2010)'
_journal_page_first 916
_journal_page_last 920
_journal_paper_doi 10.1039/C2SC20903A
_journal_volume 4
_journal_year 2013
_chemical_formula_sum 'C57.5 H45 Cl4 N P2 Pd'
_chemical_formula_weight 1060.08
_chemical_name_systematic
;
?
;
_space_group_IT_number 14
_symmetry_cell_setting monoclinic
_symmetry_space_group_name_Hall '-P 2yn'
_symmetry_space_group_name_H-M 'P 1 21/n 1'
_atom_sites_solution_hydrogens geom
_atom_sites_solution_primary direct
_atom_sites_solution_secondary difmap
_audit_creation_method SHELXL-97
_cell_angle_alpha 90.00
_cell_angle_beta 94.469(3)
_cell_angle_gamma 90.00
_cell_formula_units_Z 4
_cell_length_a 14.5500(18)
_cell_length_b 13.7601(17)
_cell_length_c 23.806(3)
_cell_measurement_reflns_used 9551
_cell_measurement_temperature 100(2)
_cell_measurement_theta_max 32.17
_cell_measurement_theta_min 2.26
_cell_volume 4751.7(10)
_computing_cell_refinement 'SAINT 7.46A (Bruker-AXS, 2011)'
_computing_data_collection 'APEX2 v2011.4.0 (Bruker-AXS, 2011)'
_computing_data_reduction 'SAINT 7.46A (Bruker-AXS, 2011)'
_computing_molecular_graphics 'Bruker SHELXTL'
_computing_publication_material 'Bruker SHELXTL'
_computing_structure_refinement 'SHELXL-97 (Sheldrick, 2008)'
_computing_structure_solution 'SHELXS-97 (Sheldrick, 2008)'
_diffrn_ambient_temperature 100(2)
_diffrn_detector_area_resol_mean 8.3
_diffrn_measured_fraction_theta_full 1.000
_diffrn_measured_fraction_theta_max 1.000
_diffrn_measurement_device_type 'Bruker Smart APEX2 CCD'
_diffrn_measurement_method '\f and \w scans'
_diffrn_radiation_monochromator 'Incoatech ImuS multilayer optics'
_diffrn_radiation_source 'ImuS micro-focus sealed tube'
_diffrn_radiation_type MoK\a
_diffrn_radiation_wavelength 0.71073
_diffrn_reflns_av_R_equivalents 0.0491
_diffrn_reflns_av_sigmaI/netI 0.0162
_diffrn_reflns_limit_h_max 21
_diffrn_reflns_limit_h_min -21
_diffrn_reflns_limit_k_max 20
_diffrn_reflns_limit_k_min -20
_diffrn_reflns_limit_l_max 35
_diffrn_reflns_limit_l_min -35
_diffrn_reflns_number 420406
_diffrn_reflns_theta_full 32.03
_diffrn_reflns_theta_max 32.03
_diffrn_reflns_theta_min 1.59
_exptl_absorpt_coefficient_mu 0.724
_exptl_absorpt_correction_T_max 0.8397
_exptl_absorpt_correction_T_min 0.7605
_exptl_absorpt_correction_type multi-scan
_exptl_absorpt_process_details 'SADABS (Sheldrick, 2009)'
_exptl_crystal_colour yellow
_exptl_crystal_density_diffrn 1.482
_exptl_crystal_density_method 'not measured'
_exptl_crystal_description block
_exptl_crystal_F_000 2164
_exptl_crystal_size_max 0.40
_exptl_crystal_size_mid 0.35
_exptl_crystal_size_min 0.25
_refine_diff_density_max 0.944
_refine_diff_density_min -0.843
_refine_diff_density_rms 0.074
_refine_ls_extinction_method none
_refine_ls_goodness_of_fit_ref 1.055
_refine_ls_hydrogen_treatment mixed
_refine_ls_matrix_type full
_refine_ls_number_parameters 838
_refine_ls_number_reflns 16548
_refine_ls_number_restraints 1187
_refine_ls_restrained_S_all 1.047
_refine_ls_R_factor_all 0.0382
_refine_ls_R_factor_gt 0.0307
_refine_ls_shift/su_max 0.002
_refine_ls_shift/su_mean 0.000
_refine_ls_structure_factor_coef Fsqd
_refine_ls_weighting_details 'calc w=1/[\s^2^(Fo^2^)+(0.0392P)^2^+4.0122P] where P=(Fo^2^+2Fc^2^)/3'
_refine_ls_weighting_scheme calc
_refine_ls_wR_factor_gt 0.0798
_refine_ls_wR_factor_ref 0.0856
_reflns_number_gt 14420
_reflns_number_total 16548
_reflns_threshold_expression >2sigma(I)
_cod_data_source_file c2sc20903a.txt
_cod_data_source_block x12094
_cod_depositor_comments
;
The following automatic conversions were performed:

'_symmetry_cell_setting' value 'Monoclinic' changed to 'monoclinic'
according to
/usr/data/users/saulius/automatic-downloads/retrospective/RSC/lib/dictionaries/cif_core.dic
dictionary named 'cif_core.dic' version 2.4.2 from 2011-04-26.

Automatic conversion script
Id: cif_fix_values 2281 2013-09-26 08:29:07Z andrius 
;
_cod_original_cell_volume 4751.8(10)
_cod_original_sg_symbol_H-M P2(1)/n
_cod_original_formula_sum 'C57.50 H45 Cl4 N P2 Pd'
_cod_database_code 1514592

loop_
_symmetry_equiv_pos_as_xyz
'x, y, z'
'-x+1/2, y+1/2, -z+1/2'
'-x, -y, -z'
'x-1/2, -y-1/2, z-1/2'

loop_
_atom_site_label
_atom_site_type_symbol
_atom_site_fract_x
_atom_site_fract_y
_atom_site_fract_z
_atom_site_U_iso_or_equiv
_atom_site_adp_type
_atom_site_occupancy
_atom_site_symmetry_multiplicity
_atom_site_calc_flag
_atom_site_refinement_flags
_atom_site_disorder_assembly
_atom_site_disorder_group
Cl1 Cl 0.64100(2) 1.01981(2) 0.876300(16) 0.02190(7) Uani 1 1 d . . .
P1 P 0.47763(2) 0.78269(2) 0.775588(15) 0.01596(6) Uani 1 1 d D . .
C1 C 0.39475(9) 0.80600(10) 0.71506(6) 0.0183(2) Uani 1 1 d D . .
C2 C 0.41678(12) 0.87500(12) 0.67530(7) 0.0262(3) Uani 1 1 d D . .
H2 H 0.4735 0.9092 0.6802 0.031 Uiso 1 1 calc R . .
C3 C 0.35587(15) 0.89385(14) 0.62850(8) 0.0360(4) Uani 1 1 d D . .
H3 H 0.3703 0.9426 0.6023 0.043 Uiso 1 1 calc R . .
C4 C 0.27449(13) 0.84210(13) 0.61993(7) 0.0329(4) Uani 1 1 d D . .
H4 H 0.2326 0.8561 0.5884 0.040 Uiso 1 1 calc R . .
C5 C 0.25426(11) 0.76969(12) 0.65758(7) 0.0263(3) Uani 1 1 d D . .
H5 H 0.1996 0.7322 0.6509 0.032 Uiso 1 1 calc R . .
C6 C 0.31380(10) 0.75179(11) 0.70508(6) 0.0210(3) Uani 1 1 d D . .
H6 H 0.2994 0.7024 0.7309 0.025 Uiso 1 1 calc R . .
C7 C 0.55095(9) 0.69320(10) 0.74531(6) 0.0182(2) Uani 1 1 d . . .
C8 C 0.51160(11) 0.60856(11) 0.72200(7) 0.0258(3) Uani 1 1 d . . .
H8 H 0.4473 0.5976 0.7228 0.031 Uiso 1 1 calc R . .
C9 C 0.56630(13) 0.54034(13) 0.69757(8) 0.0325(4) Uani 1 1 d . . .
H9 H 0.5396 0.4821 0.6823 0.039 Uiso 1 1 calc R . .
C10 C 0.66029(12) 0.55720(12) 0.69546(8) 0.0296(3) Uani 1 1 d . . .
H10 H 0.6978 0.5103 0.6789 0.036 Uiso 1 1 calc R . .
C11 C 0.69907(11) 0.64211(12) 0.71742(7) 0.0255(3) Uani 1 1 d . . .
H11 H 0.7630 0.6539 0.7153 0.031 Uiso 1 1 calc R . .
C12 C 0.64490(10) 0.71025(11) 0.74253(6) 0.0218(3) Uani 1 1 d . . .
H12 H 0.6719 0.7683 0.7578 0.026 Uiso 1 1 calc R . .
C31 C 0.40976(9) 0.72363(10) 0.82748(6) 0.0171(2) Uani 1 1 d . . .
C32 C 0.32475(10) 0.77170(11) 0.83416(6) 0.0197(2) Uani 1 1 d . . .
H32 H 0.3069 0.8247 0.8101 0.024 Uiso 1 1 calc R . .
C33 C 0.26831(10) 0.74341(11) 0.87427(6) 0.0219(3) Uani 1 1 d . . .
H33 H 0.2113 0.7758 0.8773 0.026 Uiso 1 1 calc R . .
C34 C 0.29417(10) 0.66640(11) 0.91120(6) 0.0201(2) Uani 1 1 d . . .
C35 C 0.23615(11) 0.63799(12) 0.95354(7) 0.0251(3) Uani 1 1 d . . .
H35 H 0.1775 0.6678 0.9551 0.030 Uiso 1 1 calc R . .
C36 C 0.26387(11) 0.56796(13) 0.99211(7) 0.0267(3) Uani 1 1 d . . .
H36 H 0.2248 0.5494 1.0204 0.032 Uiso 1 1 calc R . .
C37 C 0.35027(11) 0.52379(11) 0.98954(6) 0.0246(3) Uani 1 1 d . . .
H37 H 0.3701 0.4766 1.0170 0.030 Uiso 1 1 calc R . .
C38 C 0.40689(10) 0.54761(11) 0.94792(6) 0.0215(3) Uani 1 1 d . . .
H38 H 0.4643 0.5152 0.9464 0.026 Uiso 1 1 calc R . .
C39 C 0.38075(10) 0.62002(10) 0.90724(6) 0.0182(2) Uani 1 1 d . . .
C40 C 0.43956(9) 0.64985(10) 0.86430(6) 0.0167(2) Uani 1 1 d . . .
C41 C 0.61278(9) 0.65475(10) 0.87946(6) 0.0177(2) Uani 1 1 d . A .
C42 C 0.69996(10) 0.60747(10) 0.88018(6) 0.0197(2) Uani 1 1 d . . .
H42 H 0.7542 0.6424 0.8924 0.024 Uiso 1 1 calc R . .
C43 C 0.70711(10) 0.51288(11) 0.86372(6) 0.0214(3) Uani 1 1 d . . .
H43 H 0.7661 0.4831 0.8645 0.026 Uiso 1 1 calc R . .
C44 C 0.62787(10) 0.45896(11) 0.84561(6) 0.0205(3) Uani 1 1 d . . .
C45 C 0.63479(11) 0.36101(11) 0.82692(7) 0.0257(3) Uani 1 1 d . . .
H45 H 0.6936 0.3310 0.8271 0.031 Uiso 1 1 calc R . .
C46 C 0.55748(12) 0.30958(12) 0.80864(8) 0.0287(3) Uani 1 1 d . . .
H46 H 0.5627 0.2444 0.7962 0.034 Uiso 1 1 calc R . .
C47 C 0.47015(11) 0.35406(11) 0.80847(7) 0.0256(3) Uani 1 1 d . . .
H47 H 0.4167 0.3186 0.7953 0.031 Uiso 1 1 calc R . .
C48 C 0.46108(10) 0.44803(11) 0.82713(6) 0.0215(3) Uani 1 1 d . . .
H48 H 0.4014 0.4760 0.8274 0.026 Uiso 1 1 calc R . .
C49 C 0.53967(10) 0.50376(10) 0.84596(6) 0.0184(2) Uani 1 1 d . . .
C50 C 0.53289(9) 0.60311(10) 0.86316(6) 0.0170(2) Uani 1 1 d . . .
P2 P 0.60911(3) 0.78563(3) 0.895622(16) 0.01882(7) Uani 1 1 d DU . .
C13 C 0.7255(4) 0.8107(4) 0.9268(4) 0.0202(11) Uani 0.58(3) 1 d PDU A 1
C14 C 0.7498(5) 0.8095(7) 0.9845(3) 0.0294(12) Uani 0.58(3) 1 d PDU A 1
H14 H 0.7041 0.7994 1.0104 0.035 Uiso 0.58(3) 1 calc PR A 1
C15 C 0.8420(6) 0.8234(7) 1.0042(4) 0.0437(16) Uani 0.58(3) 1 d PDU A 1
H15 H 0.8591 0.8222 1.0435 0.052 Uiso 0.58(3) 1 calc PR A 1
C16 C 0.9082(5) 0.8387(8) 0.9667(5) 0.0442(18) Uani 0.58(3) 1 d PDU A 1
H16 H 0.9704 0.8494 0.9805 0.053 Uiso 0.58(3) 1 calc PR A 1
C17 C 0.8850(5) 0.8387(9) 0.9094(5) 0.0354(15) Uani 0.58(3) 1 d PDU A 1
H17 H 0.9312 0.8467 0.8837 0.043 Uiso 0.58(3) 1 calc PR A 1
C18 C 0.7930(6) 0.8267(11) 0.8898(4) 0.0272(15) Uani 0.58(3) 1 d PDU A 1
H18 H 0.7762 0.8296 0.8504 0.033 Uiso 0.58(3) 1 calc PR A 1
C13A C 0.7310(7) 0.8074(6) 0.9172(7) 0.030(2) Uani 0.42(3) 1 d PDU A 2
C14A C 0.7642(10) 0.8115(13) 0.9736(7) 0.047(3) Uani 0.42(3) 1 d PDU A 2
H14A H 0.7227 0.8078 1.0024 0.056 Uiso 0.42(3) 1 calc PR A 2
C15A C 0.8598(11) 0.8212(12) 0.9877(9) 0.065(3) Uani 0.42(3) 1 d PDU A 2
H15A H 0.8825 0.8236 1.0262 0.078 Uiso 0.42(3) 1 calc PR A 2
C16A C 0.9191(8) 0.8270(10) 0.9468(10) 0.054(3) Uani 0.42(3) 1 d PDU A 2
H16A H 0.9837 0.8289 0.9566 0.065 Uiso 0.42(3) 1 calc PR A 2
C17A C 0.8864(8) 0.8302(9) 0.8914(9) 0.038(2) Uani 0.42(3) 1 d PDU A 2
H17A H 0.9279 0.8391 0.8630 0.046 Uiso 0.42(3) 1 calc PR A 2
C18A C 0.7920(7) 0.8204(13) 0.8765(7) 0.0251(19) Uani 0.42(3) 1 d PDU A 2
H18A H 0.7699 0.8226 0.8380 0.030 Uiso 0.42(3) 1 calc PR A 2
C19 C 0.53855(11) 0.79027(11) 0.95501(6) 0.0228(3) Uani 1 1 d D A .
C20 C 0.47027(11) 0.86058(12) 0.95646(7) 0.0261(3) Uani 1 1 d D . .
H20 H 0.4633 0.9083 0.9276 0.031 Uiso 1 1 calc R A .
C21 C 0.41201(14) 0.86114(14) 1.00016(8) 0.0339(4) Uani 1 1 d D A .
H21 H 0.3658 0.9097 1.0012 0.041 Uiso 1 1 calc R . .
C22 C 0.42118(17) 0.79131(14) 1.04202(8) 0.0401(4) Uani 1 1 d D . .
H22 H 0.3806 0.7915 1.0714 0.048 Uiso 1 1 calc R A .
C23 C 0.48893(17) 0.72148(14) 1.04136(8) 0.0407(5) Uani 1 1 d D A .
H23 H 0.4953 0.6739 1.0703 0.049 Uiso 1 1 calc R . .
C24 C 0.54798(14) 0.72098(12) 0.99808(7) 0.0321(4) Uani 1 1 d D . .
H24 H 0.5951 0.6732 0.9978 0.039 Uiso 1 1 calc R A .
Pd1 Pd 0.556273(7) 0.899851(7) 0.824466(4) 0.01627(3) Uani 1 1 d DU A .
C51 C 0.5150(3) 1.0077(3) 0.76923(17) 0.0196(3) Uani 0.778(3) 1 d PDU A 1
C52 C 0.5831(4) 1.0398(3) 0.73473(17) 0.0197(6) Uani 0.778(3) 1 d PDU A 1
H52 H 0.6432 1.0125 0.7395 0.024 Uiso 0.778(3) 1 calc PR A 1
C53 C 0.5644(5) 1.1107(4) 0.6938(2) 0.0267(8) Uani 0.778(3) 1 d PDU A 1
H53 H 0.6115 1.1314 0.6711 0.032 Uiso 0.778(3) 1 calc PR A 1
C54 C 0.4767(7) 1.1514(8) 0.6862(4) 0.0309(4) Uani 0.778(3) 1 d PDU A 1
H54 H 0.4628 1.1977 0.6572 0.037 Uiso 0.778(3) 1 calc PR A 1
C55 C 0.4101(5) 1.1237(5) 0.7214(3) 0.0256(9) Uani 0.778(3) 1 d PDU A 1
H55 H 0.3512 1.1536 0.7174 0.031 Uiso 0.778(3) 1 calc PR A 1
C56 C 0.4277(3) 1.0524(4) 0.7631(2) 0.0206(7) Uani 0.778(3) 1 d PDU A 1
C57 C 0.34879(15) 1.02641(16) 0.79691(10) 0.0202(4) Uani 0.778(3) 1 d PDU A 1
C58 C 0.26708(15) 0.99051(15) 0.76990(12) 0.0228(4) Uani 0.778(3) 1 d PDU A 1
H58 H 0.2637 0.9805 0.7303 0.027 Uiso 0.778(3) 1 calc PR A 1
C59 C 0.19032(13) 0.96882(15) 0.79921(10) 0.0256(4) Uani 0.778(3) 1 d PDU A 1
H59 H 0.1357 0.9437 0.7800 0.031 Uiso 0.778(3) 1 calc PR A 1
C60 C 0.19523(17) 0.98460(19) 0.85687(11) 0.0275(5) Uani 0.778(3) 1 d PDU A 1
H60 H 0.1436 0.9698 0.8774 0.033 Uiso 0.778(3) 1 calc PR A 1
C61 C 0.27458(18) 1.0216(2) 0.88490(12) 0.0274(5) Uani 0.778(3) 1 d PDU A 1
H61 H 0.2770 1.0317 0.9245 0.033 Uiso 0.778(3) 1 calc PR A 1
C62 C 0.35201(15) 1.04440(14) 0.85512(9) 0.0228(4) Uani 0.778(3) 1 d PDU A 1
N1 N 0.42510(15) 1.09274(16) 0.88261(9) 0.0269(4) Uani 0.778(3) 1 d PDU A 1
H1A H 0.4274(18) 1.091(2) 0.9204(6) 0.032 Uiso 0.778(3) 1 d PD A 1
H1B H 0.4785(11) 1.088(2) 0.8678(11) 0.032 Uiso 0.778(3) 1 d PD A 1
C51A C 0.5185(11) 1.0074(9) 0.7686(6) 0.0196(3) Uani 0.222(3) 1 d PDU A 2
C52A C 0.5789(14) 1.0292(14) 0.7275(7) 0.0197(6) Uani 0.222(3) 1 d PDU A 2
H52A H 0.6348 0.9937 0.7271 0.024 Uiso 0.222(3) 1 calc PR A 2
C53A C 0.560(2) 1.1012(18) 0.6870(10) 0.0267(8) Uani 0.222(3) 1 d PDU A 2
H53A H 0.6023 1.1153 0.6597 0.032 Uiso 0.222(3) 1 calc PR A 2
C54A C 0.477(2) 1.152(3) 0.6876(14) 0.0309(4) Uani 0.222(3) 1 d PDU A 2
H54A H 0.4630 1.2023 0.6610 0.037 Uiso 0.222(3) 1 calc PR A 2
C55A C 0.415(2) 1.129(2) 0.7271(11) 0.0256(9) Uani 0.222(3) 1 d PDU A 2
H55A H 0.3583 1.1633 0.7261 0.031 Uiso 0.222(3) 1 calc PR A 2
C56A C 0.4344(13) 1.0582(14) 0.7683(8) 0.0206(7) Uani 0.222(3) 1 d PDU A 2
C57A C 0.3699(5) 1.0452(5) 0.8145(3) 0.0181(13) Uani 0.222(3) 1 d PDU A 2
C58A C 0.4003(5) 1.0617(6) 0.8697(3) 0.0196(13) Uani 0.222(3) 1 d PDU A 2
H58A H 0.4631 1.0786 0.8784 0.023 Uiso 0.222(3) 1 calc PR A 2
C59A C 0.3430(5) 1.0545(6) 0.9132(3) 0.0273(15) Uani 0.222(3) 1 d PDU A 2
H59A H 0.3657 1.0683 0.9509 0.033 Uiso 0.222(3) 1 calc PR A 2
C60A C 0.2527(7) 1.0272(8) 0.9011(4) 0.031(2) Uani 0.222(3) 1 d PDU A 2
H60A H 0.2127 1.0205 0.9305 0.038 Uiso 0.222(3) 1 calc PR A 2
C61A C 0.2207(6) 1.0096(6) 0.8462(4) 0.0280(16) Uani 0.222(3) 1 d PDU A 2
H61A H 0.1581 0.9912 0.8382 0.034 Uiso 0.222(3) 1 calc PR A 2
C62A C 0.2791(4) 1.0181(5) 0.8008(3) 0.0207(13) Uani 0.222(3) 1 d PDU A 2
N1A N 0.2426(5) 1.0021(5) 0.7462(3) 0.0251(14) Uani 0.222(3) 1 d PDU A 2
H1C H 0.284(2) 0.991(6) 0.7208(13) 0.030 Uiso 0.222(3) 1 d PD A 2
H1D H 0.192(4) 0.964(5) 0.7425(15) 0.030 Uiso 0.222(3) 1 d PD A 2
C1S C 0.6875(3) 0.6883(4) 0.56482(19) 0.0559(10) Uani 0.577(5) 1 d PDU B 1
H1S1 H 0.7311 0.7250 0.5429 0.067 Uiso 0.577(5) 1 calc PR B 1
H1S2 H 0.7221 0.6642 0.5995 0.067 Uiso 0.577(5) 1 calc PR B 1
Cl2 Cl 0.6452(2) 0.5908(2) 0.52566(19) 0.1319(17) Uani 0.577(5) 1 d PDU B 1
Cl3 Cl 0.60016(15) 0.7663(2) 0.58326(12) 0.0815(7) Uani 0.577(5) 1 d PDU B 1
C1T C 0.6433(5) 0.6245(6) 0.5633(3) 0.0653(18) Uani 0.423(5) 1 d PDU B 2
H1T1 H 0.5990 0.5745 0.5740 0.078 Uiso 0.423(5) 1 calc PR B 2
H1T2 H 0.7027 0.6118 0.5852 0.078 Uiso 0.423(5) 1 calc PR B 2
Cl2A Cl 0.65937(11) 0.61107(14) 0.49271(9) 0.0503(6) Uani 0.423(5) 1 d PDU B 2
Cl3A Cl 0.6039(4) 0.7356(4) 0.58244(13) 0.1263(19) Uani 0.423(5) 1 d PDU B 2
C2S C 0.5337(11) 1.0665(11) 0.4896(4) 0.086(3) Uani 0.2758(16) 1 d PDU C -1
H2S1 H 0.5966 1.0719 0.4767 0.104 Uiso 0.2758(16) 1 calc PR C -1
H2S2 H 0.4988 1.1254 0.4771 0.104 Uiso 0.2758(16) 1 calc PR C -1
Cl4 Cl 0.54056(19) 1.0594(3) 0.56346(11) 0.0527(7) Uani 0.2758(16) 1 d PDU C -1
Cl5 Cl 0.4782(4) 0.9617(6) 0.4590(2) 0.0747(15) Uani 0.2758(16) 1 d PDU C -1
C2T C 0.518(2) 0.9463(15) 0.5193(12) 0.092(4) Uani 0.120(2) 1 d PDU D -2
H2T1 H 0.5061 0.9248 0.5577 0.110 Uiso 0.120(2) 1 calc PR D -2
H2T2 H 0.5781 0.9173 0.5110 0.110 Uiso 0.120(2) 1 calc PR D -2
Cl5A Cl 0.4350(5) 0.8951(6) 0.4735(3) 0.067(2) Uani 0.120(2) 1 d PDU D -2
Cl4A Cl 0.5336(12) 1.0699(12) 0.5219(9) 0.108(4) Uani 0.120(2) 1 d PDU D -2
C2U C 0.510(3) 1.012(2) 0.4821(8) 0.092(4) Uani 0.104(2) 1 d PDU E -3
H2U1 H 0.4731 0.9539 0.4708 0.110 Uiso 0.104(2) 1 calc PR E -3
H2U2 H 0.5704 1.0054 0.4656 0.110 Uiso 0.104(2) 1 calc PR E -3
Cl4B Cl 0.4539(12) 1.1150(13) 0.4526(7) 0.148(4) Uani 0.104(2) 1 d PDU E -3
Cl5B Cl 0.5302(16) 1.0114(17) 0.5555(6) 0.098(3) Uani 0.104(2) 1 d PDU E -3

loop_
_atom_site_aniso_label
_atom_site_aniso_U_11
_atom_site_aniso_U_22
_atom_site_aniso_U_33
_atom_site_aniso_U_23
_atom_site_aniso_U_13
_atom_site_aniso_U_12
Cl1 0.01892(14) 0.01824(14) 0.02807(16) -0.00403(12) -0.00128(12) -0.00205(11)
P1 0.01523(14) 0.01480(14) 0.01762(15) 0.00023(11) -0.00028(11) -0.00017(11)
C1 0.0186(6) 0.0177(6) 0.0183(6) -0.0001(5) -0.0008(5) 0.0010(5)
C2 0.0316(8) 0.0249(7) 0.0213(7) 0.0028(5) -0.0022(6) -0.0064(6)
C3 0.0509(11) 0.0308(8) 0.0244(8) 0.0077(6) -0.0090(7) -0.0070(8)
C4 0.0393(9) 0.0315(8) 0.0256(8) 0.0008(6) -0.0131(7) 0.0010(7)
C5 0.0243(7) 0.0264(7) 0.0269(7) -0.0050(6) -0.0057(6) 0.0011(6)
C6 0.0198(6) 0.0202(6) 0.0225(6) -0.0010(5) -0.0009(5) 0.0001(5)
C7 0.0175(6) 0.0180(6) 0.0190(6) 0.0003(5) 0.0009(4) 0.0002(5)
C8 0.0214(6) 0.0237(7) 0.0329(8) -0.0084(6) 0.0056(6) -0.0028(5)
C9 0.0317(8) 0.0254(7) 0.0417(9) -0.0131(7) 0.0110(7) -0.0026(6)
C10 0.0291(8) 0.0254(7) 0.0355(8) -0.0037(6) 0.0101(6) 0.0053(6)
C11 0.0190(6) 0.0278(7) 0.0301(7) 0.0020(6) 0.0043(5) 0.0040(5)
C12 0.0173(6) 0.0227(6) 0.0250(7) 0.0004(5) 0.0004(5) 0.0002(5)
C31 0.0161(5) 0.0173(6) 0.0177(6) -0.0007(4) -0.0004(4) -0.0007(4)
C32 0.0181(6) 0.0201(6) 0.0207(6) 0.0013(5) -0.0005(5) 0.0022(5)
C33 0.0176(6) 0.0255(7) 0.0226(6) 0.0007(5) 0.0006(5) 0.0037(5)
C34 0.0192(6) 0.0217(6) 0.0194(6) -0.0006(5) 0.0009(5) -0.0002(5)
C35 0.0223(7) 0.0287(7) 0.0247(7) 0.0012(6) 0.0052(5) 0.0008(6)
C36 0.0279(7) 0.0293(8) 0.0234(7) 0.0035(6) 0.0060(6) -0.0010(6)
C37 0.0299(7) 0.0229(7) 0.0211(6) 0.0037(5) 0.0018(5) 0.0005(6)
C38 0.0239(6) 0.0197(6) 0.0205(6) 0.0017(5) 0.0000(5) 0.0006(5)
C39 0.0192(6) 0.0172(6) 0.0178(6) -0.0003(4) -0.0006(5) -0.0008(5)
C40 0.0161(5) 0.0157(5) 0.0180(6) -0.0011(4) -0.0015(4) -0.0004(4)
C41 0.0183(6) 0.0161(5) 0.0184(6) 0.0012(4) -0.0009(4) 0.0005(4)
C42 0.0174(6) 0.0203(6) 0.0212(6) 0.0019(5) -0.0002(5) -0.0003(5)
C43 0.0189(6) 0.0220(6) 0.0233(6) 0.0018(5) 0.0019(5) 0.0034(5)
C44 0.0217(6) 0.0187(6) 0.0212(6) -0.0003(5) 0.0016(5) 0.0022(5)
C45 0.0274(7) 0.0206(7) 0.0291(7) -0.0036(6) 0.0019(6) 0.0051(5)
C46 0.0337(8) 0.0188(6) 0.0336(8) -0.0062(6) 0.0024(6) 0.0018(6)
C47 0.0278(7) 0.0209(7) 0.0277(7) -0.0038(5) -0.0004(6) -0.0028(5)
C48 0.0210(6) 0.0194(6) 0.0236(6) -0.0015(5) -0.0014(5) -0.0008(5)
C49 0.0199(6) 0.0162(6) 0.0189(6) -0.0001(4) 0.0003(5) 0.0006(5)
C50 0.0167(5) 0.0159(5) 0.0182(6) 0.0009(4) -0.0004(4) 0.0007(4)
P2 0.01802(15) 0.01566(15) 0.02193(16) 0.00015(12) -0.00382(12) -0.00045(12)
C13 0.0160(16) 0.0149(18) 0.029(2) -0.0014(13) -0.0052(14) -0.0014(13)
C14 0.0231(19) 0.038(2) 0.025(2) 0.0018(18) -0.0118(16) -0.0048(17)
C15 0.033(2) 0.059(3) 0.036(3) 0.007(2) -0.014(2) -0.010(2)
C16 0.025(2) 0.056(4) 0.050(4) 0.007(3) -0.014(2) -0.011(2)
C17 0.0187(16) 0.037(3) 0.049(3) 0.013(3) -0.004(2) -0.0064(16)
C18 0.0249(19) 0.024(3) 0.031(3) 0.005(3) -0.0071(18) -0.0029(15)
C13A 0.031(4) 0.021(3) 0.035(5) -0.003(2) -0.014(3) 0.001(2)
C14A 0.041(4) 0.057(5) 0.042(5) -0.005(4) -0.003(3) -0.005(4)
C15A 0.044(5) 0.096(6) 0.050(6) -0.005(6) -0.029(4) -0.009(5)
C16A 0.026(3) 0.060(4) 0.073(8) -0.005(5) -0.018(4) -0.005(3)
C17A 0.026(3) 0.021(2) 0.064(6) 0.005(4) -0.013(4) -0.0023(18)
C18A 0.017(2) 0.016(2) 0.040(5) 0.002(4) -0.007(3) -0.0040(16)
C19 0.0294(7) 0.0188(6) 0.0194(6) -0.0026(5) -0.0020(5) -0.0016(5)
C20 0.0300(7) 0.0246(7) 0.0234(7) -0.0013(5) 0.0000(6) 0.0016(6)
C21 0.0404(9) 0.0332(9) 0.0290(8) -0.0046(7) 0.0077(7) 0.0028(7)
C22 0.0627(13) 0.0319(9) 0.0274(8) -0.0066(7) 0.0155(8) -0.0067(9)
C23 0.0763(15) 0.0243(8) 0.0224(8) -0.0009(6) 0.0096(8) -0.0017(9)
C24 0.0526(11) 0.0206(7) 0.0228(7) -0.0016(6) 0.0000(7) 0.0039(7)
Pd1 0.01509(5) 0.01364(5) 0.01981(5) -0.00016(3) -0.00037(3) -0.00031(3)
C51 0.0203(7) 0.0151(5) 0.0231(6) -0.0002(5) -0.0006(5) -0.0011(5)
C52 0.0196(8) 0.0158(13) 0.0235(14) -0.0025(9) -0.0007(10) -0.0024(8)
C53 0.0268(11) 0.0244(16) 0.0293(17) 0.0053(13) 0.0042(13) -0.0024(10)
C54 0.0303(8) 0.0279(8) 0.0342(10) 0.0118(7) 0.0005(7) 0.0025(6)
C55 0.0230(11) 0.0219(12) 0.0312(17) 0.0046(13) -0.0023(11) 0.0033(9)
C56 0.0197(10) 0.0167(9) 0.0253(13) 0.0008(9) 0.0003(10) 0.0009(8)
C57 0.0188(10) 0.0160(9) 0.0254(11) -0.0014(8) -0.0007(8) 0.0019(7)
C58 0.0192(9) 0.0203(9) 0.0279(12) 0.0002(9) -0.0048(8) 0.0021(7)
C59 0.0167(8) 0.0214(9) 0.0377(11) 0.0003(7) -0.0036(7) 0.0022(6)
C60 0.0194(11) 0.0251(12) 0.0380(12) 0.0013(9) 0.0027(9) 0.0027(8)
C61 0.0245(12) 0.0299(11) 0.0279(12) -0.0020(10) 0.0026(9) 0.0033(10)
C62 0.0191(9) 0.0207(8) 0.0280(10) -0.0024(7) -0.0018(8) 0.0031(7)
N1 0.0197(9) 0.0305(11) 0.0299(10) -0.0070(8) -0.0022(7) 0.0010(8)
C51A 0.0203(7) 0.0151(5) 0.0231(6) -0.0002(5) -0.0006(5) -0.0011(5)
C52A 0.0196(8) 0.0158(13) 0.0235(14) -0.0025(9) -0.0007(10) -0.0024(8)
C53A 0.0268(11) 0.0244(16) 0.0293(17) 0.0053(13) 0.0042(13) -0.0024(10)
C54A 0.0303(8) 0.0279(8) 0.0342(10) 0.0118(7) 0.0005(7) 0.0025(6)
C55A 0.0230(11) 0.0219(12) 0.0312(17) 0.0046(13) -0.0023(11) 0.0033(9)
C56A 0.0197(10) 0.0167(9) 0.0253(13) 0.0008(9) 0.0003(10) 0.0009(8)
C57A 0.017(3) 0.014(3) 0.023(4) -0.003(2) -0.003(2) 0.000(2)
C58A 0.014(4) 0.021(3) 0.023(3) -0.002(3) -0.004(3) 0.001(3)
C59A 0.029(3) 0.029(3) 0.025(3) 0.001(3) 0.004(2) 0.008(3)
C60A 0.034(4) 0.025(4) 0.037(5) 0.010(4) 0.013(4) 0.006(3)
C61A 0.018(3) 0.016(3) 0.052(4) 0.011(3) 0.011(3) 0.004(3)
C62A 0.014(3) 0.017(3) 0.030(3) 0.000(3) -0.006(2) 0.001(2)
N1A 0.020(3) 0.022(3) 0.033(4) -0.005(3) -0.004(3) -0.004(2)
C1S 0.051(2) 0.066(3) 0.051(2) 0.0194(17) 0.0069(17) 0.0207(18)
Cl2 0.1050(17) 0.138(2) 0.141(3) -0.059(2) -0.068(2) 0.0664(16)
Cl3 0.0662(10) 0.0850(14) 0.0955(15) 0.0198(10) 0.0188(9) 0.0307(9)
C1T 0.053(3) 0.097(4) 0.046(2) -0.017(4) 0.006(3) 0.004(4)
Cl2A 0.0332(7) 0.0724(10) 0.0461(9) 0.0120(7) 0.0075(6) 0.0114(6)
Cl3A 0.215(5) 0.114(3) 0.0434(12) -0.0056(13) -0.0300(17) 0.070(3)
C2S 0.090(6) 0.138(6) 0.029(2) -0.034(5) -0.010(5) -0.008(5)
Cl4 0.0482(12) 0.0762(19) 0.0341(12) -0.0006(11) 0.0054(9) -0.0151(12)
Cl5 0.056(2) 0.110(4) 0.059(3) -0.030(3) 0.008(2) 0.009(2)
C2T 0.084(7) 0.129(6) 0.061(7) -0.021(7) -0.007(6) -0.007(7)
Cl5A 0.073(4) 0.090(5) 0.035(3) -0.007(3) -0.007(3) 0.016(3)
Cl4A 0.098(6) 0.129(6) 0.095(7) -0.037(6) -0.002(6) -0.007(5)
C2U 0.083(7) 0.126(7) 0.066(5) -0.038(7) 0.000(7) -0.012(7)
Cl4B 0.139(8) 0.184(9) 0.120(7) 0.007(7) -0.001(7) 0.028(7)
Cl5B 0.082(6) 0.148(8) 0.065(5) -0.030(5) 0.008(5) -0.021(7)

loop_
_atom_type_symbol
_atom_type_description
_atom_type_scat_dispersion_real
_atom_type_scat_dispersion_imag
_atom_type_scat_source
C C 0.0033 0.0016 'International Tables Vol C Tables 4.2.6.8 and 6.1.1.4'
H H 0.0000 0.0000 'International Tables Vol C Tables 4.2.6.8 and 6.1.1.4'
N N 0.0061 0.0033 'International Tables Vol C Tables 4.2.6.8 and 6.1.1.4'
P P 0.1023 0.0942 'International Tables Vol C Tables 4.2.6.8 and 6.1.1.4'
Cl Cl 0.1484 0.1585 'International Tables Vol C Tables 4.2.6.8 and 6.1.1.4'
Pd Pd -0.9988 1.0072 'International Tables Vol C Tables 4.2.6.8 and 6.1.1.4'

loop_
_geom_angle_atom_site_label_1
_geom_angle_atom_site_label_2
_geom_angle_atom_site_label_3
_geom_angle
C7 P1 C31 109.36(6)
C7 P1 C1 100.23(6)
C31 P1 C1 104.57(6)
C7 P1 Pd1 113.63(5)
C31 P1 Pd1 104.39(5)
C1 P1 Pd1 123.93(5)
C2 C1 C6 118.85(13)
C2 C1 P1 118.70(11)
C6 C1 P1 122.25(11)
C3 C2 C1 120.25(15)
C3 C2 H2 119.9
C1 C2 H2 119.9
C4 C3 C2 120.41(16)
C4 C3 H3 119.8
C2 C3 H3 119.8
C3 C4 C5 119.78(15)
C3 C4 H4 120.1
C5 C4 H4 120.1
C4 C5 C6 120.15(15)
C4 C5 H5 119.9
C6 C5 H5 119.9
C5 C6 C1 120.41(14)
C5 C6 H6 119.8
C1 C6 H6 119.8
C12 C7 C8 119.72(13)
C12 C7 P1 120.92(11)
C8 C7 P1 119.28(11)
C9 C8 C7 120.07(15)
C9 C8 H8 120.0
C7 C8 H8 120.0
C8 C9 C10 119.98(16)
C8 C9 H9 120.0
C10 C9 H9 120.0
C11 C10 C9 120.03(15)
C11 C10 H10 120.0
C9 C10 H10 120.0
C10 C11 C12 120.30(14)
C10 C11 H11 119.9
C12 C11 H11 119.9
C11 C12 C7 119.88(14)
C11 C12 H12 120.1
C7 C12 H12 120.1
C40 C31 C32 120.07(13)
C40 C31 P1 126.31(10)
C32 C31 P1 112.85(10)
C33 C32 C31 121.45(13)
C33 C32 H32 119.3
C31 C32 H32 119.3
C32 C33 C34 120.36(13)
C32 C33 H33 119.8
C34 C33 H33 119.8
C33 C34 C35 120.37(14)
C33 C34 C39 119.41(13)
C35 C34 C39 120.17(13)
C36 C35 C34 120.63(14)
C36 C35 H35 119.7
C34 C35 H35 119.7
C35 C36 C37 119.60(14)
C35 C36 H36 120.2
C37 C36 H36 120.2
C38 C37 C36 121.14(14)
C38 C37 H37 119.4
C36 C37 H37 119.4
C37 C38 C39 120.95(14)
C37 C38 H38 119.5
C39 C38 H38 119.5
C38 C39 C34 117.46(13)
C38 C39 C40 122.72(13)
C34 C39 C40 119.78(13)
C31 C40 C39 118.81(12)
C31 C40 C50 122.62(12)
C39 C40 C50 118.49(12)
C50 C41 C42 119.60(13)
C50 C41 P2 121.33(10)
C42 C41 P2 118.94(10)
C43 C42 C41 121.30(13)
C43 C42 H42 119.4
C41 C42 H42 119.4
C42 C43 C44 120.70(13)
C42 C43 H43 119.6
C44 C43 H43 119.6
C43 C44 C49 119.08(13)
C43 C44 C45 121.14(14)
C49 C44 C45 119.78(14)
C46 C45 C44 120.73(14)
C46 C45 H45 119.6
C44 C45 H45 119.6
C45 C46 C47 119.59(15)
C45 C46 H46 120.2
C47 C46 H46 120.2
C48 C47 C46 121.04(15)
C48 C47 H47 119.5
C46 C47 H47 119.5
C47 C48 C49 120.92(14)
C47 C48 H48 119.5
C49 C48 H48 119.5
C48 C49 C44 117.91(13)
C48 C49 C50 122.26(13)
C44 C49 C50 119.79(13)
C41 C50 C49 119.49(12)
C41 C50 C40 120.81(12)
C49 C50 C40 119.69(12)
C19 P2 C13 103.9(3)
C19 P2 C13A 111.7(5)
C13 P2 C13A 7.9(7)
C19 P2 C41 102.98(7)
C13 P2 C41 103.2(2)
C13A P2 C41 100.1(3)
C19 P2 Pd1 111.03(5)
C13 P2 Pd1 113.6(2)
C13A P2 Pd1 110.0(4)
C41 P2 Pd1 120.46(5)
C18 C13 C14 119.5(5)
C18 C13 P2 116.8(6)
C14 C13 P2 123.7(6)
C13 C14 C15 119.5(6)
C13 C14 H14 120.3
C15 C14 H14 120.3
C16 C15 C14 120.2(5)
C16 C15 H15 119.9
C14 C15 H15 119.9
C17 C16 C15 120.7(5)
C17 C16 H16 119.7
C15 C16 H16 119.7
C16 C17 C18 119.2(6)
C16 C17 H17 120.4
C18 C17 H17 120.4
C13 C18 C17 120.9(6)
C13 C18 H18 119.5
C17 C18 H18 119.5
C18A C13A C14A 118.6(8)
C18A C13A P2 119.2(8)
C14A C13A P2 122.2(8)
C13A C14A C15A 119.8(8)
C13A C14A H14A 120.1
C15A C14A H14A 120.1
C16A C15A C14A 120.4(8)
C16A C15A H15A 119.8
C14A C15A H15A 119.8
C15A C16A C17A 120.1(8)
C15A C16A H16A 120.0
C17A C16A H16A 120.0
C16A C17A C18A 120.2(9)
C16A C17A H17A 119.9
C18A C17A H17A 119.9
C13A C18A C17A 120.6(9)
C13A C18A H18A 119.7
C17A C18A H18A 119.7
C20 C19 C24 119.07(15)
C20 C19 P2 119.59(12)
C24 C19 P2 121.25(13)
C19 C20 C21 120.05(16)
C19 C20 H20 120.0
C21 C20 H20 120.0
C22 C21 C20 120.28(18)
C22 C21 H21 119.9
C20 C21 H21 119.9
C23 C22 C21 120.35(18)
C23 C22 H22 119.8
C21 C22 H22 119.8
C22 C23 C24 119.70(17)
C22 C23 H23 120.2
C24 C23 H23 120.2
C23 C24 C19 120.54(17)
C23 C24 H24 119.7
C19 C24 H24 119.7
C51A Pd1 C51 1.5(7)
C51A Pd1 P1 94.7(3)
C51 Pd1 P1 94.33(10)
C51A Pd1 Cl1 86.3(3)
C51 Pd1 Cl1 86.77(10)
P1 Pd1 Cl1 178.721(13)
C51A Pd1 P2 174.2(3)
C51 Pd1 P2 174.43(10)
P1 Pd1 P2 91.026(16)
Cl1 Pd1 P2 87.889(16)
C52 C51 C56 118.1(4)
C52 C51 Pd1 114.8(3)
C56 C51 Pd1 127.0(3)
C53 C52 C51 121.5(4)
C53 C52 H52 119.3
C51 C52 H52 119.3
C52 C53 C54 120.1(5)
C52 C53 H53 120.0
C54 C53 H53 120.0
C55 C54 C53 119.2(5)
C55 C54 H54 120.4
C53 C54 H54 120.4
C54 C55 C56 121.5(5)
C54 C55 H55 119.2
C56 C55 H55 119.2
C55 C56 C51 119.5(4)
C55 C56 C57 116.2(4)
C51 C56 C57 124.3(4)
C58 C57 C62 118.6(2)
C58 C57 C56 119.9(3)
C62 C57 C56 121.4(3)
C59 C58 C57 122.1(2)
C59 C58 H58 118.9
C57 C58 H58 118.9
C60 C59 C58 118.7(2)
C60 C59 H59 120.6
C58 C59 H59 120.6
C61 C60 C59 120.8(3)
C61 C60 H60 119.6
C59 C60 H60 119.6
C60 C61 C62 120.5(3)
C60 C61 H61 119.7
C62 C61 H61 119.7
N1 C62 C57 121.3(2)
N1 C62 C61 119.1(2)
C57 C62 C61 119.3(2)
C62 N1 H1A 115.4(17)
C62 N1 H1B 116.4(17)
H1A N1 H1B 116(3)
C52A C51A C56A 118.9(13)
C52A C51A Pd1 117.4(12)
C56A C51A Pd1 123.7(12)
C53A C52A C51A 122.3(16)
C53A C52A H52A 118.9
C51A C52A H52A 118.9
C52A C53A C54A 118.3(18)
C52A C53A H53A 120.9
C54A C53A H53A 120.9
C55A C54A C53A 120.1(19)
C55A C54A H54A 119.9
C53A C54A H54A 119.9
C54A C55A C56A 121.9(18)
C54A C55A H55A 119.0
C56A C55A H55A 119.0
C55A C56A C51A 118.4(14)
C55A C56A C57A 119.5(14)
C51A C56A C57A 121.7(13)
C58A C57A C62A 119.9(7)
C58A C57A C56A 120.4(11)
C62A C57A C56A 119.7(11)
C57A C58A C59A 122.6(8)
C57A C58A H58A 118.7
C59A C58A H58A 118.7
H1A C58A H58A 60.4
H1B C58A H58A 15.0
C60A C59A C58A 118.9(8)
C60A C59A H59A 120.6
C58A C59A H59A 120.6
H1A C59A H59A 63.5
C61A C60A C59A 119.7(9)
C61A C60A H60A 120.1
C59A C60A H60A 120.1
C60A C61A C62A 121.8(8)
C60A C61A H61A 119.1
C62A C61A H61A 119.1
N1A C62A C57A 123.5(6)
N1A C62A C61A 119.4(6)
C57A C62A C61A 117.1(7)
C62A N1A H1C 116(2)
C62A N1A H1D 116(2)
H1C N1A H1D 115(4)
Cl2 C1S Cl3 112.3(3)
Cl2 C1S H1S1 109.2
Cl3 C1S H1S1 109.2
Cl2 C1S H1S2 109.2
Cl3 C1S H1S2 109.2
H1S1 C1S H1S2 107.9
Cl3A C1T Cl2A 115.5(5)
Cl3A C1T H1T1 108.4
Cl2A C1T H1T1 108.4
Cl3A C1T H1T2 108.4
Cl2A C1T H1T2 108.4
H1T1 C1T H1T2 107.5
Cl4 C2S Cl5 110.6(8)
Cl4 C2S H2S1 109.5
Cl5 C2S H2S1 109.5
Cl4 C2S H2S2 109.5
Cl5 C2S H2S2 109.5
H2S1 C2S H2S2 108.1
Cl4A C2T Cl5A 120.8(14)
Cl4A C2T H2T1 107.1
Cl5A C2T H2T1 107.1
Cl4A C2T H2T2 107.1
Cl5A C2T H2T2 107.1
H2T1 C2T H2T2 106.8
Cl5B C2U Cl4B 116.1(13)
Cl5B C2U H2U1 108.3
Cl4B C2U H2U1 108.3
Cl5B C2U H2U2 108.3
Cl4B C2U H2U2 108.3
H2U1 C2U H2U2 107.4

loop_
_geom_bond_atom_site_label_1
_geom_bond_atom_site_label_2
_geom_bond_distance
Cl1 Pd1 2.3516(4)
P1 C7 1.8148(14)
P1 C31 1.8309(14)
P1 C1 1.8338(14)
P1 Pd1 2.2483(4)
C1 C2 1.395(2)
C1 C6 1.3989(19)
C2 C3 1.393(2)
C2 H2 0.9500
C3 C4 1.383(3)
C3 H3 0.9500
C4 C5 1.387(2)
C4 H4 0.9500
C5 C6 1.392(2)
C5 H5 0.9500
C6 H6 0.9500
C7 C12 1.3936(19)
C7 C8 1.394(2)
C8 C9 1.387(2)
C8 H8 0.9500
C9 C10 1.392(2)
C9 H9 0.9500
C10 C11 1.382(2)
C10 H10 0.9500
C11 C12 1.390(2)
C11 H11 0.9500
C12 H12 0.9500
C31 C40 1.3885(19)
C31 C32 1.4224(19)
C32 C33 1.364(2)
C32 H32 0.9500
C33 C34 1.409(2)
C33 H33 0.9500
C34 C35 1.419(2)
C34 C39 1.422(2)
C35 C36 1.370(2)
C35 H35 0.9500
C36 C37 1.402(2)
C36 H36 0.9500
C37 C38 1.377(2)
C37 H37 0.9500
C38 C39 1.421(2)
C38 H38 0.9500
C39 C40 1.4429(19)
C40 C50 1.5047(19)
C41 C50 1.3915(19)
C41 C42 1.4245(19)
C41 P2 1.8432(14)
C42 C43 1.366(2)
C42 H42 0.9500
C43 C44 1.410(2)
C43 H43 0.9500
C44 C49 1.424(2)
C44 C45 1.425(2)
C45 C46 1.371(2)
C45 H45 0.9500
C46 C47 1.410(2)
C46 H46 0.9500
C47 C48 1.377(2)
C47 H47 0.9500
C48 C49 1.420(2)
C48 H48 0.9500
C49 C50 1.4327(19)
P2 C19 1.8119(16)
P2 C13 1.828(6)
P2 C13A 1.832(10)
P2 Pd1 2.3933(4)
C13 C18 1.387(7)
C13 C14 1.393(7)
C14 C15 1.399(7)
C14 H14 0.9500
C15 C16 1.381(7)
C15 H15 0.9500
C16 C17 1.378(7)
C16 H16 0.9500
C17 C18 1.394(7)
C17 H17 0.9500
C18 H18 0.9500
C13A C18A 1.376(10)
C13A C14A 1.391(10)
C14A C15A 1.411(10)
C14A H14A 0.9500
C15A C16A 1.354(10)
C15A H15A 0.9500
C16A C17A 1.367(9)
C16A H16A 0.9500
C17A C18A 1.397(10)
C17A H17A 0.9500
C18A H18A 0.9500
C19 C20 1.389(2)
C19 C24 1.399(2)
C20 C21 1.392(2)
C20 H20 0.9500
C21 C22 1.383(3)
C21 H21 0.9500
C22 C23 1.377(3)
C22 H22 0.9500
C23 C24 1.392(3)
C23 H23 0.9500
C24 H24 0.9500
Pd1 C51A 2.036(13)
Pd1 C51 2.041(4)
C51 C52 1.406(4)
C51 C56 1.409(4)
C52 C53 1.390(4)
C52 H52 0.9500
C53 C54 1.392(5)
C53 H53 0.9500
C54 C55 1.383(5)
C54 H54 0.9500
C55 C56 1.404(4)
C55 H55 0.9500
C56 C57 1.497(4)
C57 C58 1.397(3)
C57 C62 1.405(3)
C58 C59 1.394(3)
C58 H58 0.9500
C59 C60 1.386(3)
C59 H59 0.9500
C60 C61 1.385(3)
C60 H60 0.9500
C61 C62 1.412(4)
C61 H61 0.9500
C62 N1 1.376(3)
N1 H1A 0.897(15)
N1 H1B 0.881(15)
C51A C52A 1.399(14)
C51A C56A 1.409(13)
C52A C53A 1.395(15)
C52A H52A 0.9500
C53A C54A 1.395(15)
C53A H53A 0.9500
C54A C55A 1.384(15)
C54A H54A 0.9500
C55A C56A 1.399(14)
C55A H55A 0.9500
C56A C57A 1.510(13)
C57A C58A 1.374(10)
C57A C62A 1.387(8)
C58A C59A 1.382(9)
C58A H58A 0.9500
C59A C60A 1.376(11)
C59A H59A 0.9500
C60A C61A 1.374(12)
C60A H60A 0.9500
C61A C62A 1.432(10)
C61A H61A 0.9500
C62A N1A 1.382(9)
N1A H1C 0.898(19)
N1A H1D 0.894(19)
C1S Cl2 1.721(6)
C1S Cl3 1.746(5)
C1S H1S1 0.9900
C1S H1S2 0.9900
C1T Cl3A 1.707(8)
C1T Cl2A 1.724(6)
C1T H1T1 0.9900
C1T H1T2 0.9900
C2S Cl4 1.756(10)
C2S Cl5 1.781(11)
C2S H2S1 0.9900
C2S H2S2 0.9900
C2T Cl4A 1.716(14)
C2T Cl5A 1.717(14)
C2T H2T1 0.9900
C2T H2T2 0.9900
C2U Cl5B 1.747(14)
C2U Cl4B 1.757(15)
C2U H2U1 0.9900
C2U H2U2 0.9900

loop_
_geom_hbond_atom_site_label_D
_geom_hbond_atom_site_label_H
_geom_hbond_atom_site_label_A
_geom_hbond_distance_DH
_geom_hbond_distance_HA
_geom_hbond_distance_DA
_geom_hbond_angle_DHA
N1 H1B Cl1 0.881(15) 2.54(2) 3.312(2) 147(2)
